data_2103099
loop_
_publ_author_name
'Kaduk, James A.'

_publ_section_title
;
 Use of the Inorganic Crystal Structure Database as a problem solving
 tool
;
_journal_coden_ASTM ASBSDK
_journal_issue 3
_journal_name_full
;
 Acta Crystallographica, Section B: Structural Science
;
_journal_page_first 370
_journal_page_last 379
_journal_paper_doi 10.1107/S0108768102003476
_journal_volume 58
_journal_year 2002
_chemical_formula_sum 'Cl2 H2 Mg O'
_chemical_formula_weight 113.20
_space_group_IT_number 62
_symmetry_cell_setting orthorhombic
_symmetry_space_group_name_Hall '-P 2ac 2n'
_symmetry_space_group_name_H-M 'P n m a'
_atom_type_scat_source 'GSAS neutral atom'
_cell_angle_alpha 90.0
_cell_angle_beta 90.0
_cell_angle_gamma 90.0
_cell_formula_units_Z 4
_cell_length_a 8.899(7)
_cell_length_b 3.634(2)
_cell_length_c 11.398(8)
_cell_measurement_temperature 298
_cell_volume 368.6
_cod_data_source_file an0607.cif
_cod_database_code 2103099

loop_
_symmetry_equiv_pos_as_xyz
+x,+y,+z
-x+1/2,+y+1/2,+z+1/2
+x,-y+1/2,+z
-x+1/2,-y,+z+1/2
-x,-y,-z
+x+1/2,-y+1/2,-z+1/2
-x,+y+1/2,-z
+x+1/2,+y,-z+1/2

loop_
_atom_site_label
_atom_site_fract_x
_atom_site_fract_y
_atom_site_fract_z
_atom_site_U_iso_or_equiv
_atom_site_thermal_displace_type
_atom_site_occupancy
_atom_site_attached_hydrogens
Mg1 0.1782(14) 0.25 0.0192(11) 0.003 Uiso 1.0 0
Cl2 0.3139(12) -0.25 -0.0847(9) 0.003 Uiso 1.0 0
Cl3 0.0332(11) 0.75 0.1227(8) 0.003 Uiso 1.0 0
O4 0.322(3) 0.25 0.1558(17) 0.003 Uiso 1.0 2

loop_
_atom_type_symbol
Mg
Cl
O
